data_2020932
loop_
_publ_author_name
'Han, Delong'
'Andres, Benjamin'
'Spannenberg, Anke'
'Beweries, Torsten'

_publ_section_title
;
 Synthesis and coordination chemistry of the PPN ligand
 2-[bis(diisopropylphosphanyl)methyl]-6-methylpyridine
;
_journal_coeditor_code OV3095
_journal_issue 11
_journal_name_full 'Acta Crystallographica Section C'
_journal_page_first 917
_journal_page_last 922
_journal_paper_doi 10.1107/S205322961701261X
_journal_volume 73
_journal_year 2017
_chemical_formula_iupac 'C19 H35 N P2'
_chemical_formula_moiety 'C19 H35 N P2'
_chemical_formula_sum 'C19 H35 N P2'
_chemical_formula_weight 339.42
_chemical_name_systematic
;
2-[Bis(diisopropylphosphanyl)methyl]-6-methylpyridine
;
_space_group_crystal_system monoclinic
_space_group_IT_number 13
_space_group_name_Hall '-P 2yc'
_space_group_name_H-M_alt 'P 1 2/c 1'
_symmetry_space_group_name_Hall '-P 2yc'
_symmetry_space_group_name_H-M 'P 1 2/c 1'
_atom_sites_solution_hydrogens geom
_audit_creation_method SHELXL-2014/7
_cell_angle_alpha 90
_cell_angle_beta 98.2024(11)
_cell_angle_gamma 90
_cell_formula_units_Z 4
_cell_length_a 16.2905(5)
_cell_length_b 6.7510(2)
_cell_length_c 18.9112(6)
_cell_measurement_reflns_used 9990
_cell_measurement_temperature 150(2)
_cell_measurement_theta_max 30.36
_cell_measurement_theta_min 2.36
_cell_volume 2058.52(11)
_computing_cell_refinement
;
SAINT (Bruker, 2013)
;
_computing_data_collection
;
APEX2 (Bruker, 2014)
;
_computing_data_reduction
;
SAINT (Bruker, 2013)
;
_computing_molecular_graphics
;
XP in SHELXTL (Sheldrick, 2015)
;
_computing_publication_material
;
publCIF (Westrip, 2010)
;
_computing_structure_refinement
;
SHELXL-2014/7 (Sheldrick, 2015)
;
_computing_structure_solution
;
SHELXS97 (Sheldrick, 2015)
;
_diffrn_ambient_temperature 150(2)
_diffrn_detector_area_resol_mean 8.3333
_diffrn_measured_fraction_theta_full 1.000
_diffrn_measured_fraction_theta_max 1.000
_diffrn_measurement_device_type 'Bruker APEXII CCD area-detector'
_diffrn_measurement_method '\f and \w'
_diffrn_radiation_type MoK\a
_diffrn_radiation_wavelength 0.71073
_diffrn_reflns_av_R_equivalents 0.0317
_diffrn_reflns_limit_h_max 21
_diffrn_reflns_limit_h_min -21
_diffrn_reflns_limit_k_max 8
_diffrn_reflns_limit_k_min -8
_diffrn_reflns_limit_l_max 24
_diffrn_reflns_limit_l_min -24
_diffrn_reflns_number 37883
_diffrn_reflns_theta_full 25.242
_diffrn_reflns_theta_max 27.995
_diffrn_reflns_theta_min 2.176
_exptl_absorpt_coefficient_mu 0.210
_exptl_absorpt_correction_T_max 0.98
_exptl_absorpt_correction_T_min 0.93
_exptl_absorpt_correction_type multi-scan
_exptl_absorpt_process_details
;
(SADABS; Bruker, 2014)
;
_exptl_crystal_colour colourless
_exptl_crystal_density_diffrn 1.095
_exptl_crystal_description prism
_exptl_crystal_F_000 744
_exptl_crystal_size_max 0.377
_exptl_crystal_size_mid 0.155
_exptl_crystal_size_min 0.070
_refine_diff_density_max 0.690
_refine_diff_density_min -0.214
_refine_ls_extinction_method none
_refine_ls_goodness_of_fit_ref 1.023
_refine_ls_hydrogen_treatment constr
_refine_ls_matrix_type full
_refine_ls_number_parameters 208
_refine_ls_number_reflns 4970
_refine_ls_number_restraints 0
_refine_ls_restrained_S_all 1.023
_refine_ls_R_factor_all 0.0429
_refine_ls_R_factor_gt 0.0345
_refine_ls_shift/su_max 0.001
_refine_ls_shift/su_mean 0.000
_refine_ls_structure_factor_coef Fsqd
_refine_ls_weighting_details 'w = 1/[\s^2^(Fo^2^)+(0.0487P)^2^+0.9053P] where P=(Fo^2^+2Fc^2^)/3'
_refine_ls_weighting_scheme calc
_refine_ls_wR_factor_gt 0.0889
_refine_ls_wR_factor_ref 0.0959
_reflns_number_gt 4231
_reflns_number_total 4970
_reflns_threshold_expression I>2\s(I)
_cod_data_source_file ov3095sup1.cif
_cod_data_source_block 1
_cod_database_code 2020932
_shelx_space_group_comment
;
The symmetry employed for this shelxl refinement is uniquely defined
by the following loop, which should always be used as a source of
symmetry information in preference to the above space-group names.
They are only intended as comments.
;

loop_
_space_group_symop_operation_xyz
'x, y, z'
'-x, y, -z+1/2'
'-x, -y, -z'
'x, -y, z-1/2'

loop_
_atom_site_type_symbol
_atom_site_label
_atom_site_fract_x
_atom_site_fract_y
_atom_site_fract_z
_atom_site_U_iso_or_equiv
_atom_site_adp_type
_atom_site_calc_flag
_atom_site_occupancy
C C1 0.77919(8) 0.8830(2) 0.42774(6) 0.0213(3) Uani d 1
C C2 0.78860(8) 1.0883(2) 0.42979(7) 0.0259(3) Uani d 1
H H2 0.7535 1.1705 0.3978 0.031 Uiso calc 1
C C3 0.84985(9) 1.1701(2) 0.47916(8) 0.0317(3) Uani d 1
H H3 0.8572 1.3096 0.4820 0.038 Uiso calc 1
C C4 0.90014(9) 1.0459(2) 0.52422(8) 0.0322(3) Uani d 1
H H4 0.9432 1.0989 0.5581 0.039 Uiso calc 1
C C5 0.88726(8) 0.8429(2) 0.51961(7) 0.0272(3) Uani d 1
C C6 0.71201(8) 0.79161(19) 0.37513(6) 0.0205(2) Uani d 1
H H6 0.6660 0.8904 0.3657 0.025 Uiso calc 1
C C7 0.93883(10) 0.7011(3) 0.56840(8) 0.0392(4) Uani d 1
H H7A 0.9024 0.6169 0.5925 0.059 Uiso calc 1
H H7B 0.9761 0.7757 0.6041 0.059 Uiso calc 1
H H7C 0.9717 0.6182 0.5404 0.059 Uiso calc 1
C C8 0.63311(8) 0.6310(2) 0.49637(7) 0.0263(3) Uani d 1
H H8 0.5758 0.5761 0.4944 0.032 Uiso calc 1
C C9 0.62598(10) 0.8512(2) 0.51338(8) 0.0337(3) Uani d 1
H H9A 0.5963 0.8669 0.5546 0.051 Uiso calc 1
H H9B 0.5955 0.9193 0.4720 0.051 Uiso calc 1
H H9C 0.6816 0.9085 0.5245 0.051 Uiso calc 1
C C10 0.68569(10) 0.5220(3) 0.55748(8) 0.0396(4) Uani d 1
H H10A 0.7424 0.5741 0.5635 0.059 Uiso calc 1
H H10B 0.6866 0.3803 0.5465 0.059 Uiso calc 1
H H10C 0.6619 0.5417 0.6017 0.059 Uiso calc 1
C C11 0.56638(8) 0.5504(2) 0.34873(7) 0.0260(3) Uani d 1
H H11 0.5798 0.5473 0.2988 0.031 Uiso calc 1
C C12 0.52500(10) 0.3524(3) 0.36082(9) 0.0381(4) Uani d 1
H H12A 0.5089 0.3503 0.4088 0.057 Uiso calc 1
H H12B 0.5640 0.2442 0.3563 0.057 Uiso calc 1
H H12C 0.4756 0.3358 0.3251 0.057 Uiso calc 1
C C13 0.50540(9) 0.7204(3) 0.35190(9) 0.0376(4) Uani d 1
H H13A 0.4558 0.6973 0.3170 0.056 Uiso calc 1
H H13B 0.5315 0.8451 0.3407 0.056 Uiso calc 1
H H13C 0.4897 0.7280 0.4000 0.056 Uiso calc 1
C C14 0.85088(8) 0.6208(2) 0.31272(7) 0.0256(3) Uani d 1
H H14 0.8488 0.5425 0.3573 0.031 Uiso calc 1
C C15 0.92280(9) 0.7664(2) 0.32984(8) 0.0314(3) Uani d 1
H H15A 0.9737 0.6933 0.3472 0.047 Uiso calc 1
H H15B 0.9104 0.8593 0.3667 0.047 Uiso calc 1
H H15C 0.9304 0.8399 0.2866 0.047 Uiso calc 1
C C16 0.87039(10) 0.4719(2) 0.25599(9) 0.0381(4) Uani d 1
H H16A 0.8771 0.5427 0.2119 0.057 Uiso calc 1
H H16B 0.8247 0.3767 0.2462 0.057 Uiso calc 1
H H16C 0.9218 0.4011 0.2736 0.057 Uiso calc 1
C C17 0.76112(9) 0.9705(2) 0.24781(7) 0.0257(3) Uani d 1
H H17 0.8024 1.0457 0.2818 0.031 Uiso calc 1
C C18 0.67987(10) 1.0874(3) 0.23489(9) 0.0372(4) Uani d 1
H H18A 0.6889 1.2120 0.2106 0.056 Uiso calc 1
H H18B 0.6610 1.1159 0.2808 0.056 Uiso calc 1
H H18C 0.6377 1.0090 0.2050 0.056 Uiso calc 1
C C19 0.79489(11) 0.9447(3) 0.17675(8) 0.0371(4) Uani d 1
H H19A 0.7558 0.8658 0.1440 0.056 Uiso calc 1
H H19B 0.8486 0.8767 0.1852 0.056 Uiso calc 1
H H19C 0.8019 1.0750 0.1556 0.056 Uiso calc 1
N N1 0.82729(7) 0.76162(17) 0.47200(6) 0.0230(2) Uani d 1
P P1 0.66772(2) 0.56127(5) 0.40902(2) 0.02128(9) Uani d 1
P P2 0.74421(2) 0.72323(5) 0.28634(2) 0.02138(9) Uani d 1

loop_
_atom_site_aniso_label
_atom_site_aniso_U_11
_atom_site_aniso_U_22
_atom_site_aniso_U_33
_atom_site_aniso_U_12
_atom_site_aniso_U_13
_atom_site_aniso_U_23
C1 0.0207(6) 0.0257(7) 0.0190(5) -0.0024(5) 0.0079(5) -0.0024(5)
C2 0.0270(6) 0.0248(7) 0.0270(6) -0.0011(5) 0.0075(5) -0.0031(5)
C3 0.0339(7) 0.0291(7) 0.0340(7) -0.0081(6) 0.0108(6) -0.0097(6)
C4 0.0275(7) 0.0435(9) 0.0259(7) -0.0111(6) 0.0048(5) -0.0104(6)
C5 0.0222(6) 0.0402(8) 0.0200(6) -0.0025(6) 0.0058(5) -0.0011(6)
C6 0.0196(6) 0.0219(6) 0.0203(6) -0.0008(5) 0.0039(4) 0.0004(5)
C7 0.0305(8) 0.0552(11) 0.0300(7) -0.0010(7) -0.0025(6) 0.0066(7)
C8 0.0263(6) 0.0316(7) 0.0224(6) -0.0041(6) 0.0081(5) -0.0002(5)
C9 0.0359(8) 0.0377(8) 0.0300(7) -0.0036(7) 0.0131(6) -0.0061(6)
C10 0.0408(9) 0.0524(10) 0.0265(7) -0.0007(8) 0.0082(6) 0.0084(7)
C11 0.0234(6) 0.0307(7) 0.0242(6) -0.0068(5) 0.0044(5) -0.0035(5)
C12 0.0350(8) 0.0373(9) 0.0443(9) -0.0146(7) 0.0140(7) -0.0091(7)
C13 0.0248(7) 0.0416(9) 0.0437(9) 0.0005(6) -0.0043(6) -0.0007(7)
C14 0.0242(6) 0.0282(7) 0.0255(6) 0.0003(5) 0.0069(5) -0.0004(5)
C15 0.0226(6) 0.0414(9) 0.0306(7) -0.0023(6) 0.0050(5) -0.0055(6)
C16 0.0385(8) 0.0335(8) 0.0449(9) 0.0005(7) 0.0148(7) -0.0100(7)
C17 0.0289(7) 0.0277(7) 0.0205(6) -0.0052(5) 0.0032(5) 0.0030(5)
C18 0.0357(8) 0.0386(9) 0.0365(8) 0.0018(7) 0.0027(6) 0.0130(7)
C19 0.0481(9) 0.0409(9) 0.0239(7) -0.0063(7) 0.0106(6) 0.0054(6)
N1 0.0217(5) 0.0288(6) 0.0194(5) -0.0025(4) 0.0055(4) 0.0002(4)
P1 0.02202(17) 0.02089(17) 0.02170(16) -0.00085(12) 0.00575(12) 0.00117(12)
P2 0.02138(17) 0.02478(18) 0.01823(16) -0.00447(13) 0.00370(12) -0.00078(12)

loop_
_atom_type_symbol
_atom_type_description
_atom_type_scat_dispersion_real
_atom_type_scat_dispersion_imag
_atom_type_scat_source
C C 0.0033 0.0016 'International Tables Vol C Tables 4.2.6.8 and 6.1.1.4'
H H 0.0000 0.0000 'International Tables Vol C Tables 4.2.6.8 and 6.1.1.4'
N N 0.0061 0.0033 'International Tables Vol C Tables 4.2.6.8 and 6.1.1.4'
P P 0.1023 0.0942 'International Tables Vol C Tables 4.2.6.8 and 6.1.1.4'

loop_
_geom_angle_atom_site_label_1
_geom_angle_atom_site_label_2
_geom_angle_atom_site_label_3
_geom_angle
N1 C1 C2 122.54(12)
N1 C1 C6 117.89(12)
C2 C1 C6 119.56(12)
C3 C2 C1 118.83(13)
C3 C2 H2 120.6
C1 C2 H2 120.6
C4 C3 C2 118.90(14)
C4 C3 H3 120.6
C2 C3 H3 120.6
C3 C4 C5 119.37(13)
C3 C4 H4 120.3
C5 C4 H4 120.3
N1 C5 C4 122.23(13)
N1 C5 C7 116.09(14)
C4 C5 C7 121.68(13)
C1 C6 P1 113.30(9)
C1 C6 P2 114.91(8)
P1 C6 P2 105.79(6)
C1 C6 H6 107.5
P1 C6 H6 107.5
P2 C6 H6 107.5
C5 C7 H7A 109.5
C5 C7 H7B 109.5
H7A C7 H7B 109.5
C5 C7 H7C 109.5
H7A C7 H7C 109.5
H7B C7 H7C 109.5
C10 C8 C9 111.15(13)
C10 C8 P1 109.78(10)
C9 C8 P1 118.01(10)
C10 C8 H8 105.7
C9 C8 H8 105.7
P1 C8 H8 105.7
C8 C9 H9A 109.5
C8 C9 H9B 109.5
H9A C9 H9B 109.5
C8 C9 H9C 109.5
H9A C9 H9C 109.5
H9B C9 H9C 109.5
C8 C10 H10A 109.5
C8 C10 H10B 109.5
H10A C10 H10B 109.5
C8 C10 H10C 109.5
H10A C10 H10C 109.5
H10B C10 H10C 109.5
C13 C11 C12 110.40(12)
C13 C11 P1 118.04(10)
C12 C11 P1 108.25(10)
C13 C11 H11 106.5
C12 C11 H11 106.5
P1 C11 H11 106.5
C11 C12 H12A 109.5
C11 C12 H12B 109.5
H12A C12 H12B 109.5
C11 C12 H12C 109.5
H12A C12 H12C 109.5
H12B C12 H12C 109.5
C11 C13 H13A 109.5
C11 C13 H13B 109.5
H13A C13 H13B 109.5
C11 C13 H13C 109.5
H13A C13 H13C 109.5
H13B C13 H13C 109.5
C15 C14 C16 109.89(11)
C15 C14 P2 118.26(10)
C16 C14 P2 109.43(10)
C15 C14 H14 106.2
C16 C14 H14 106.2
P2 C14 H14 106.2
C14 C15 H15A 109.5
C14 C15 H15B 109.5
H15A C15 H15B 109.5
C14 C15 H15C 109.5
H15A C15 H15C 109.5
H15B C15 H15C 109.5
C14 C16 H16A 109.5
C14 C16 H16B 109.5
H16A C16 H16B 109.5
C14 C16 H16C 109.5
H16A C16 H16C 109.5
H16B C16 H16C 109.5
C18 C17 C19 109.21(12)
C18 C17 P2 110.66(10)
C19 C17 P2 109.49(10)
C18 C17 H17 109.2
C19 C17 H17 109.2
P2 C17 H17 109.2
C17 C18 H18A 109.5
C17 C18 H18B 109.5
H18A C18 H18B 109.5
C17 C18 H18C 109.5
H18A C18 H18C 109.5
H18B C18 H18C 109.5
C17 C19 H19A 109.5
C17 C19 H19B 109.5
H19A C19 H19B 109.5
C17 C19 H19C 109.5
H19A C19 H19C 109.5
H19B C19 H19C 109.5
C1 N1 C5 118.13(12)
C6 P1 C11 100.05(6)
C6 P1 C8 105.80(6)
C11 P1 C8 101.32(6)
C17 P2 C14 104.64(6)
C17 P2 C6 101.82(6)
C14 P2 C6 102.64(6)

loop_
_geom_bond_atom_site_label_1
_geom_bond_atom_site_label_2
_geom_bond_distance
C1 N1 1.3413(17)
C1 C2 1.3943(19)
C1 C6 1.5025(17)
C2 C3 1.3807(19)
C2 H2 0.9500
C3 C4 1.379(2)
C3 H3 0.9500
C4 C5 1.387(2)
C4 H4 0.9500
C5 N1 1.3473(17)
C5 C7 1.501(2)
C6 P1 1.8659(13)
C6 P2 1.8866(13)
C6 H6 1.0000
C7 H7A 0.9800
C7 H7B 0.9800
C7 H7C 0.9800
C8 C10 1.526(2)
C8 C9 1.529(2)
C8 P1 1.8799(13)
C8 H8 1.0000
C9 H9A 0.9800
C9 H9B 0.9800
C9 H9C 0.9800
C10 H10A 0.9800
C10 H10B 0.9800
C10 H10C 0.9800
C11 C13 1.525(2)
C11 C12 1.529(2)
C11 P1 1.8691(14)
C11 H11 1.0000
C12 H12A 0.9800
C12 H12B 0.9800
C12 H12C 0.9800
C13 H13A 0.9800
C13 H13B 0.9800
C13 H13C 0.9800
C14 C15 1.528(2)
C14 C16 1.536(2)
C14 P2 1.8708(14)
C14 H14 1.0000
C15 H15A 0.9800
C15 H15B 0.9800
C15 H15C 0.9800
C16 H16A 0.9800
C16 H16B 0.9800
C16 H16C 0.9800
C17 C18 1.530(2)
C17 C19 1.5330(19)
C17 P2 1.8575(14)
C17 H17 1.0000
C18 H18A 0.9800
C18 H18B 0.9800
C18 H18C 0.9800
C19 H19A 0.9800
C19 H19B 0.9800
C19 H19C 0.9800

loop_
_geom_torsion_atom_site_label_1
_geom_torsion_atom_site_label_2
_geom_torsion_atom_site_label_3
_geom_torsion_atom_site_label_4
_geom_torsion
N1 C1 C2 C3 0.1(2)
C6 C1 C2 C3 179.06(11)
C1 C2 C3 C4 0.7(2)
C2 C3 C4 C5 -0.9(2)
C3 C4 C5 N1 0.5(2)
C3 C4 C5 C7 -178.59(13)
N1 C1 C6 P1 31.99(14)
C2 C1 C6 P1 -147.01(10)
N1 C1 C6 P2 -89.79(12)
C2 C1 C6 P2 91.21(13)
C2 C1 N1 C5 -0.59(18)
C6 C1 N1 C5 -179.56(11)
C4 C5 N1 C1 0.29(19)
C7 C5 N1 C1 179.40(12)
C1 C6 P1 C11 159.59(9)
P2 C6 P1 C11 -73.66(7)
C1 C6 P1 C8 54.67(10)
P2 C6 P1 C8 -178.58(6)
C13 C11 P1 C6 -61.86(12)
C12 C11 P1 C6 171.88(10)
C13 C11 P1 C8 46.65(12)
C12 C11 P1 C8 -79.61(11)
C10 C8 P1 C6 -113.91(11)
C9 C8 P1 C6 14.81(12)
C10 C8 P1 C11 142.11(11)
C9 C8 P1 C11 -89.17(12)
C18 C17 P2 C14 -170.68(10)
C19 C17 P2 C14 68.89(11)
C18 C17 P2 C6 -64.08(11)
C19 C17 P2 C6 175.49(10)
C15 C14 P2 C17 25.88(12)
C16 C14 P2 C17 -100.93(11)
C15 C14 P2 C6 -80.12(11)
C16 C14 P2 C6 153.07(10)
C1 C6 P2 C17 -68.16(11)
P1 C6 P2 C17 166.08(6)
C1 C6 P2 C14 40.00(11)
P1 C6 P2 C14 -85.77(7)

_cod_database_fobs_code 2020932
